data_7231081
loop_
_publ_author_name
'Manna, Utsab'
'Das, Gopal'

_publ_section_title
;
 Halo-methylphenyl substituted neutral tripodal receptors for
 cation-assisted encapsulation of anionic guests of varied dimensionality
;
_journal_issue 31
_journal_name_full CrystEngComm
_journal_page_first 4406
_journal_paper_doi 10.1039/C8CE00885J
_journal_volume 20
_journal_year 2018
_chemical_formula_moiety 'C30 H35 Cl3 N7 O3, C30 H36 Cl3 N7 O3, 2(C16 H36 N), O4 S'
_chemical_formula_sum 'C92 H143 Cl6 N16 O10 S'
_chemical_formula_weight 1877.98
_space_group_crystal_system triclinic
_space_group_IT_number 2
_space_group_name_Hall '-P 1'
_space_group_name_H-M_alt 'P -1'
_symmetry_space_group_name_Hall '-P 1'
_symmetry_space_group_name_H-M 'P -1'
_atom_sites_solution_hydrogens geom
_audit_creation_method SHELXL-2014/7
_audit_update_record
;
2018-05-30 deposited with the CCDC.
2018-07-05 downloaded from the CCDC.
;
_cell_angle_alpha 108.871(4)
_cell_angle_beta 95.521(4)
_cell_angle_gamma 91.523(4)
_cell_formula_units_Z 2
_cell_length_a 13.6203(7)
_cell_length_b 16.4617(6)
_cell_length_c 25.0998(13)
_cell_measurement_reflns_used 7319
_cell_measurement_temperature 298(2)
_cell_measurement_theta_max 20.9870
_cell_measurement_theta_min 3.1340
_cell_volume 5290.6(5)
_computing_cell_refinement 'CrysAlisPro 1.171.38.46 (Rigaku OD, 2015)'
_computing_data_collection 'CrysAlisPro 1.171.38.46 (Rigaku OD, 2015)'
_computing_data_reduction 'CrysAlisPro 1.171.38.46 (Rigaku OD, 2015)'
_computing_molecular_graphics 'Bruker SHELXTL'
_computing_publication_material 'Bruker SHELXTL'
_computing_structure_refinement 'SHELXL-2014/7 (Sheldrick, 2014)'
_computing_structure_solution 'Bruker SHELXTL'
_diffrn_ambient_temperature 298(2)
_diffrn_measured_fraction_theta_full 0.998
_diffrn_measured_fraction_theta_max 0.879
_diffrn_measurement_device_type 'SuperNova, Single source at offset, Eos'
_diffrn_measurement_method '\w scans'
_diffrn_radiation_type MoK\a
_diffrn_radiation_wavelength 0.71073
_diffrn_reflns_av_R_equivalents 0.0472
_diffrn_reflns_av_unetI/netI 0.0901
_diffrn_reflns_Laue_measured_fraction_full 0.998
_diffrn_reflns_Laue_measured_fraction_max 0.879
_diffrn_reflns_limit_h_max 18
_diffrn_reflns_limit_h_min -17
_diffrn_reflns_limit_k_max 21
_diffrn_reflns_limit_k_min -22
_diffrn_reflns_limit_l_max 32
_diffrn_reflns_limit_l_min -32
_diffrn_reflns_number 51128
_diffrn_reflns_point_group_measured_fraction_full 0.998
_diffrn_reflns_point_group_measured_fraction_max 0.879
_diffrn_reflns_theta_full 25.242
_diffrn_reflns_theta_max 28.752
_diffrn_reflns_theta_min 2.941
_diffrn_source 'fine-focus sealed tube'
_exptl_absorpt_coefficient_mu 0.241
_exptl_absorpt_correction_type multi-scan
_exptl_absorpt_process_details SADABS
_exptl_crystal_colour colourless
_exptl_crystal_density_diffrn 1.179
_exptl_crystal_description block
_exptl_crystal_F_000 2010.0
_exptl_crystal_size_max 0.28
_exptl_crystal_size_mid 0.24
_exptl_crystal_size_min 0.19
_exptl_transmission_factor_max 0.955
_exptl_transmission_factor_min 0.935
_refine_diff_density_max 0.815
_refine_diff_density_min -0.441
_refine_diff_density_rms 0.060
_refine_ls_extinction_method none
_refine_ls_goodness_of_fit_ref 1.173
_refine_ls_hydrogen_treatment constr
_refine_ls_matrix_type full
_refine_ls_number_parameters 1150
_refine_ls_number_reflns 26177
_refine_ls_number_restraints 1
_refine_ls_restrained_S_all 1.173
_refine_ls_R_factor_all 0.2075
_refine_ls_R_factor_gt 0.0964
_refine_ls_shift/su_max 0.007
_refine_ls_shift/su_mean 0.003
_refine_ls_structure_factor_coef Fsqd
_refine_ls_weighting_details 'w=1/[\s^2^(Fo^2^)+(0.1100P)^2^] where P=(Fo^2^+2Fc^2^)/3'
_refine_ls_weighting_scheme calc
_refine_ls_wR_factor_gt 0.2502
_refine_ls_wR_factor_ref 0.3120
_reflns_Friedel_coverage 0.000
_reflns_number_gt 9388
_reflns_number_total 26177
_reflns_threshold_expression 'I > 2\s(I)'
_cod_data_source_file c8ce00885j2.cif
_cod_data_source_block Tren-Cl-Me-TBASO4
_cod_depositor_comments 'Adding full bibliography for 7231077--7231085.cif.'
_cod_database_code 7231081
_shelx_shelxl_version_number 2014/7
_shelx_space_group_comment
;
The symmetry employed for this shelxl refinement is uniquely defined
by the following loop, which should always be used as a source of
symmetry information in preference to the above space-group names.
They are only intended as comments.
;

loop_
_space_group_symop_operation_xyz
'x, y, z'
'-x, -y, -z'

loop_
_atom_site_label
_atom_site_type_symbol
_atom_site_fract_x
_atom_site_fract_y
_atom_site_fract_z
_atom_site_U_iso_or_equiv
_atom_site_adp_type
_atom_site_occupancy
_atom_site_site_symmetry_order
_atom_site_calc_flag
_atom_site_refinement_flags_posn
_atom_site_refinement_flags_adp
_atom_site_refinement_flags_occupancy
S1 S 0.88447(8) 0.18707(6) 0.75405(4) 0.0541(3) Uani 1 1 d . . .
Cl1 Cl -0.43636(15) 0.57568(12) 0.04493(10) 0.1706(10) Uani 1 1 d . . .
Cl2 Cl 0.31950(14) 0.52049(11) 0.46241(7) 0.1282(6) Uani 1 1 d . . .
Cl6 Cl -0.08188(18) 0.72294(11) 0.00755(8) 0.1613(8) Uani 1 1 d . . .
Cl5 Cl 0.58273(18) 1.18121(13) 0.35343(11) 0.1831(10) Uani 1 1 d . . .
Cl3 Cl 0.51476(18) 1.05713(14) 0.07845(10) 0.1701(9) Uani 1 1 d . . .
Cl4 Cl -0.07871(19) 0.60174(18) 0.47824(10) 0.1861(10) Uani 1 1 d . . .
O10 O 0.8535(2) 0.11056(18) 0.76767(14) 0.0840(9) Uani 1 1 d . . .
O8 O 0.8391(2) 0.18109(18) 0.69768(12) 0.0835(9) Uani 1 1 d . . .
O9 O 0.9920(2) 0.1937(2) 0.75676(14) 0.0879(9) Uani 1 1 d . . .
O7 O 0.8509(3) 0.26485(18) 0.79560(13) 0.0893(10) Uani 1 1 d . . .
O5 O 0.3040(3) 1.07805(19) 0.43518(13) 0.0845(9) Uani 1 1 d . . .
O6 O -0.0818(3) 1.10059(19) 0.22769(13) 0.0901(10) Uani 1 1 d . . .
O1 O -0.1075(3) 0.5005(2) 0.11387(18) 0.1124(13) Uani 1 1 d . . .
N8 N -0.0117(3) 1.0706(2) 0.39349(14) 0.0659(9) Uani 1 1 d . . .
O2 O 0.3770(2) 0.5692(2) 0.28279(14) 0.0877(10) Uani 1 1 d . . .
N16 N 0.4083(3) 0.3053(2) 0.57814(15) 0.0721(10) Uani 1 1 d . . .
N1 N 0.2345(3) 0.5565(2) 0.10811(15) 0.0675(9) Uani 1 1 d . . .
O3 O 0.2979(3) 0.7936(2) 0.04734(14) 0.0927(10) Uani 1 1 d . . .
N5 N 0.2609(3) 0.6671(2) 0.31150(16) 0.0756(11) Uani 1 1 d . . .
H5N H 0.2242 0.7017 0.3005 0.091 Uiso 1 1 calc R U .
O4 O -0.1619(3) 0.8410(2) 0.40471(16) 0.0982(11) Uani 1 1 d . . .
N3 N -0.0924(3) 0.6461(2) 0.15615(16) 0.0761(10) Uani 1 1 d . . .
H3N H -0.0513 0.6869 0.1774 0.091 Uiso 1 1 calc R U .
N15 N 0.8503(3) 0.2440(2) 0.12542(15) 0.0691(10) Uani 1 1 d . . .
N11 N 0.1743(3) 0.9807(2) 0.40450(16) 0.0752(10) Uani 1 1 d . . .
H11N H 0.1504 0.9331 0.3797 0.090 Uiso 1 1 calc R U .
N12 N 0.3035(3) 0.9673(2) 0.35147(16) 0.0793(11) Uani 1 1 d . . .
H12N H 0.2702 0.9208 0.3308 0.095 Uiso 1 1 calc R U .
N14 N -0.0256(3) 0.9660(2) 0.19269(15) 0.0817(12) Uani 1 1 d . . .
H14N H 0.0199 0.9338 0.1988 0.098 Uiso 1 1 calc R U .
N13 N 0.0421(3) 1.0576(2) 0.27789(15) 0.0775(11) Uani 1 1 d . . .
H13N H 0.0818 1.0180 0.2782 0.093 Uiso 1 1 calc R U .
N7 N 0.2709(3) 0.8683(2) 0.13931(16) 0.0781(11) Uani 1 1 d . . .
H7N H 0.2431 0.8634 0.1675 0.094 Uiso 1 1 calc R U .
N2 N 0.0402(3) 0.5666(2) 0.1561(2) 0.0931(13) Uani 1 1 d . . .
H2N H 0.0708 0.6135 0.1782 0.112 Uiso 1 1 calc R U .
C14 C 0.2497(3) 0.6630(3) 0.36542(18) 0.0615(11) Uani 1 1 d . . .
C43 C 0.2634(4) 1.0141(3) 0.39965(19) 0.0665(11) Uani 1 1 d . . .
C4 C -0.1877(3) 0.6700(3) 0.14301(18) 0.0644(11) Uani 1 1 d . . .
N6 N 0.2044(3) 0.7318(3) 0.09471(16) 0.0915(13) Uani 1 1 d . . .
H6N H 0.1759 0.7393 0.1249 0.110 Uiso 1 1 calc R U .
N9 N -0.1143(3) 0.8955(3) 0.33729(17) 0.0854(11) Uani 1 1 d . . .
H9N H -0.0826 0.8866 0.3081 0.103 Uiso 1 1 calc R U .
N4 N 0.3217(3) 0.6465(3) 0.22683(17) 0.0820(11) Uani 1 1 d . . .
H4N H 0.2856 0.6875 0.2243 0.098 Uiso 1 1 calc R U .
C81 C 0.4491(3) 0.3981(2) 0.59526(19) 0.0694(12) Uani 1 1 d . . .
H81A H 0.4929 0.4102 0.6301 0.083 Uiso 1 1 calc R U .
H81B H 0.4890 0.4030 0.5663 0.083 Uiso 1 1 calc R U .
C13 C 0.3236(4) 0.6226(3) 0.27381(19) 0.0712(12) Uani 1 1 d . . .
C53 C -0.0257(4) 1.0452(3) 0.23248(19) 0.0720(13) Uani 1 1 d . . .
C20 C 0.2825(3) 0.5976(3) 0.3850(2) 0.0723(12) Uani 1 1 d . . .
H20 H 0.3127 0.5518 0.3614 0.087 Uiso 1 1 calc R U .
N10 N -0.0682(3) 0.7650(3) 0.33664(18) 0.0889(12) Uani 1 1 d . . .
H10N H -0.0431 0.7665 0.3068 0.107 Uiso 1 1 calc R U .
C15 C 0.1991(4) 0.7266(3) 0.4017(2) 0.0776(13) Uani 1 1 d . . .
H15 H 0.1739 0.7703 0.3895 0.093 Uiso 1 1 calc R U .
C44 C 0.3904(4) 0.9853(3) 0.3319(2) 0.0769(13) Uani 1 1 d . . .
C3 C -0.0574(4) 0.5666(3) 0.1396(2) 0.0793(13) Uani 1 1 d . . .
C23 C 0.2608(4) 0.7983(3) 0.0911(2) 0.0762(13) Uani 1 1 d . . .
C19 C 0.2704(4) 0.6005(3) 0.4395(2) 0.0770(13) Uani 1 1 d . . .
C61 C 0.7895(4) 0.3014(3) 0.0990(2) 0.0796(14) Uani 1 1 d . . .
H61A H 0.8069 0.3610 0.1215 0.095 Uiso 1 1 calc R U .
H61B H 0.8087 0.2930 0.0614 0.095 Uiso 1 1 calc R U .
C6 C -0.3492(4) 0.6464(3) 0.0935(2) 0.0876(14) Uani 1 1 d . . .
C77 C 0.3346(3) 0.2826(3) 0.52576(18) 0.0757(13) Uani 1 1 d . . .
H77A H 0.2779 0.3168 0.5351 0.091 Uiso 1 1 calc R U .
H77B H 0.3118 0.2227 0.5162 0.091 Uiso 1 1 calc R U .
C7 C -0.3727(4) 0.7306(3) 0.1185(2) 0.0764(13) Uani 1 1 d . . .
C54 C -0.0902(4) 0.9305(3) 0.14312(19) 0.0745(13) Uani 1 1 d . . .
C41 C 0.0651(4) 1.0975(3) 0.44187(18) 0.0771(13) Uani 1 1 d . . .
H41A H 0.0352 1.1274 0.4758 0.093 Uiso 1 1 calc R U .
H41B H 0.1128 1.1375 0.4358 0.093 Uiso 1 1 calc R U .
C85 C 0.3511(4) 0.2921(4) 0.6242(2) 0.1054(19) Uani 1 1 d . . .
H85A H 0.3219 0.2337 0.6107 0.127 Uiso 1 1 calc R U .
H85B H 0.2974 0.3304 0.6295 0.127 Uiso 1 1 calc R U .
C73 C 0.8355(4) 0.1514(3) 0.0880(2) 0.0788(13) Uani 1 1 d . . .
H73A H 0.7653 0.1352 0.0822 0.095 Uiso 1 1 calc R U .
H73B H 0.8676 0.1164 0.1082 0.095 Uiso 1 1 calc R U .
C34 C -0.0530(4) 0.6910(4) 0.3518(2) 0.0824(14) Uani 1 1 d . . .
C24 C 0.3215(4) 0.9465(3) 0.1475(2) 0.0749(13) Uani 1 1 d . . .
C51 C -0.0261(4) 1.1356(3) 0.3657(2) 0.0845(14) Uani 1 1 d . . .
H51A H -0.0227 1.1919 0.3945 0.101 Uiso 1 1 calc R U .
H51B H -0.0916 1.1257 0.3451 0.101 Uiso 1 1 calc R U .
C10 C -0.2103(4) 0.7531(3) 0.17028(19) 0.0740(12) Uani 1 1 d . . .
H10 H -0.1640 0.7904 0.1973 0.089 Uiso 1 1 calc R U .
C17 C 0.2219(4) 0.6622(3) 0.4757(2) 0.0787(13) Uani 1 1 d . . .
C89 C 0.4950(4) 0.2508(3) 0.5690(2) 0.0933(17) Uani 1 1 d . . .
H89A H 0.5405 0.2700 0.6035 0.112 Uiso 1 1 calc R U .
H89B H 0.5286 0.2617 0.5394 0.112 Uiso 1 1 calc R U .
C33 C -0.1176(4) 0.8343(3) 0.3633(2) 0.0782(13) Uani 1 1 d . . .
C42 C 0.1179(4) 1.0239(3) 0.4510(2) 0.0820(14) Uani 1 1 d . . .
H42A H 0.1623 1.0449 0.4858 0.098 Uiso 1 1 calc R U .
H42B H 0.0699 0.9826 0.4554 0.098 Uiso 1 1 calc R U .
C52 C 0.0491(4) 1.1353(3) 0.32551(19) 0.0775(13) Uani 1 1 d . . .
H52A H 0.0403 1.1838 0.3119 0.093 Uiso 1 1 calc R U .
H52B H 0.1148 1.1426 0.3458 0.093 Uiso 1 1 calc R U .
C65 C 0.8181(4) 0.2492(3) 0.1833(2) 0.0818(14) Uani 1 1 d . . .
H65A H 0.7496 0.2275 0.1776 0.098 Uiso 1 1 calc R U .
H65B H 0.8570 0.2109 0.1979 0.098 Uiso 1 1 calc R U .
C78 C 0.3710(4) 0.2955(3) 0.47311(19) 0.0796(13) Uani 1 1 d . . .
H78A H 0.3989 0.3539 0.4824 0.096 Uiso 1 1 calc R U .
H78B H 0.4224 0.2564 0.4601 0.096 Uiso 1 1 calc R U .
C45 C 0.4411(4) 1.0645(3) 0.3514(2) 0.0948(16) Uani 1 1 d . . .
H45 H 0.4195 1.1089 0.3806 0.114 Uiso 1 1 calc R U .
C60 C -0.0630(5) 0.8561(3) 0.1024(2) 0.0883(15) Uani 1 1 d . . .
H60 H -0.0019 0.8346 0.1084 0.106 Uiso 1 1 calc R U .
C31 C -0.1051(4) 1.0400(3) 0.4078(2) 0.0842(14) Uani 1 1 d . . .
H31A H -0.1449 1.0886 0.4224 0.101 Uiso 1 1 calc R U .
H31B H -0.0906 1.0149 0.4375 0.101 Uiso 1 1 calc R U .
C16 C 0.1857(4) 0.7260(3) 0.4556(2) 0.0886(15) Uani 1 1 d . . .
H16 H 0.1516 0.7694 0.4788 0.106 Uiso 1 1 calc R U .
C1 C 0.1547(4) 0.4892(3) 0.0898(3) 0.0983(17) Uani 1 1 d . . .
H1A H 0.1825 0.4338 0.0750 0.118 Uiso 1 1 calc R U .
H1B H 0.1112 0.4979 0.0594 0.118 Uiso 1 1 calc R U .
C69 C 0.9578(4) 0.2755(3) 0.1325(2) 0.0812(13) Uani 1 1 d . . .
H69A H 0.9760 0.2737 0.0957 0.097 Uiso 1 1 calc R U .
H69B H 0.9643 0.3352 0.1567 0.097 Uiso 1 1 calc R U .
C9 C -0.3021(4) 0.7815(3) 0.1577(2) 0.0809(14) Uani 1 1 d . . .
H9 H -0.3156 0.8378 0.1769 0.097 Uiso 1 1 calc R U .
C12 C 0.3787(4) 0.6049(4) 0.1809(2) 0.0913(15) Uani 1 1 d . . .
H12A H 0.4380 0.5850 0.1960 0.110 Uiso 1 1 calc R U .
H12B H 0.3988 0.6466 0.1635 0.110 Uiso 1 1 calc R U .
C82 C 0.3758(4) 0.4667(3) 0.6042(2) 0.0883(14) Uani 1 1 d . . .
H82A H 0.3351 0.4629 0.6330 0.106 Uiso 1 1 calc R U .
H82B H 0.3330 0.4572 0.5693 0.106 Uiso 1 1 calc R U .
C11 C 0.3216(4) 0.5298(3) 0.1363(2) 0.0895(15) Uani 1 1 d . . .
H11A H 0.3646 0.5014 0.1082 0.107 Uiso 1 1 calc R U .
H11B H 0.3003 0.4887 0.1538 0.107 Uiso 1 1 calc R U .
C79 C 0.2862(4) 0.2787(3) 0.4268(2) 0.0949(16) Uani 1 1 d . . .
H79A H 0.2562 0.2215 0.4197 0.114 Uiso 1 1 calc R U .
H79B H 0.2366 0.3195 0.4398 0.114 Uiso 1 1 calc R U .
C40 C -0.0752(4) 0.6830(4) 0.4033(2) 0.0928(15) Uani 1 1 d . . .
H40 H -0.1057 0.7261 0.4291 0.111 Uiso 1 1 calc R U .
C74 C 0.8729(4) 0.1288(3) 0.0307(2) 0.0851(15) Uani 1 1 d . . .
H74A H 0.9444 0.1369 0.0354 0.102 Uiso 1 1 calc R U .
H74B H 0.8465 0.1668 0.0110 0.102 Uiso 1 1 calc R U .
C21 C 0.2587(4) 0.5841(3) 0.0611(2) 0.0876(15) Uani 1 1 d . . .
H21A H 0.2557 0.5344 0.0271 0.105 Uiso 1 1 calc R U .
H21B H 0.3257 0.6097 0.0692 0.105 Uiso 1 1 calc R U .
C55 C -0.1817(4) 0.9612(3) 0.1337(2) 0.0872(15) Uani 1 1 d . . .
H55 H -0.2028 1.0099 0.1599 0.105 Uiso 1 1 calc R U .
C5 C -0.2591(4) 0.6162(3) 0.1047(2) 0.0833(14) Uani 1 1 d . . .
H5 H -0.2466 0.5592 0.0862 0.100 Uiso 1 1 calc R U .
C32 C -0.1631(4) 0.9747(3) 0.3579(2) 0.0937(15) Uani 1 1 d . . .
H32A H -0.2269 0.9621 0.3685 0.112 Uiso 1 1 calc R U .
H32B H -0.1745 0.9989 0.3276 0.112 Uiso 1 1 calc R U .
C86 C 0.4103(5) 0.3070(5) 0.6821(3) 0.146(3) Uani 1 1 d . . .
H86A H 0.4508 0.2588 0.6802 0.175 Uiso 1 1 calc R U .
H86B H 0.4539 0.3584 0.6918 0.175 Uiso 1 1 calc R U .
C70 C 1.0295(5) 0.2265(4) 0.1569(3) 0.1137(19) Uani 1 1 d . . .
H70A H 1.0276 0.1678 0.1314 0.136 Uiso 1 1 calc R U .
H70B H 1.0093 0.2247 0.1926 0.136 Uiso 1 1 calc R U .
C90 C 0.4753(5) 0.1533(3) 0.5531(3) 0.125(2) Uani 1 1 d . . .
H90A H 0.4294 0.1325 0.5189 0.150 Uiso 1 1 calc R U .
H90B H 0.4454 0.1404 0.5832 0.150 Uiso 1 1 calc R U .
C46 C 0.5231(5) 1.0772(4) 0.3275(3) 0.1026(17) Uani 1 1 d . . .
C84 C 0.4849(5) 0.5867(4) 0.6798(3) 0.135(2) Uani 1 1 d . . .
H84A H 0.4433 0.5809 0.7074 0.202 Uiso 1 1 calc R U .
H84B H 0.5070 0.6459 0.6890 0.202 Uiso 1 1 calc R U .
H84C H 0.5410 0.5527 0.6801 0.202 Uiso 1 1 calc R U .
C59 C -0.1231(6) 0.8151(4) 0.0548(2) 0.0983(17) Uani 1 1 d . . .
C35 C -0.0084(4) 0.6232(4) 0.3149(2) 0.0959(16) Uani 1 1 d . . .
H35 H 0.0050 0.6273 0.2802 0.115 Uiso 1 1 calc R U .
C83 C 0.4279(5) 0.5562(3) 0.6224(3) 0.1084(19) Uani 1 1 d . . .
H83A H 0.4728 0.5571 0.5948 0.130 Uiso 1 1 calc R U .
H83B H 0.3785 0.5971 0.6210 0.130 Uiso 1 1 calc R U .
C62 C 0.6799(5) 0.2864(4) 0.0940(3) 0.1093(19) Uani 1 1 d . . .
H62A H 0.6608 0.2864 0.1303 0.131 Uiso 1 1 calc R U .
H62B H 0.6606 0.2302 0.0665 0.131 Uiso 1 1 calc R U .
C57 C -0.2126(6) 0.8417(5) 0.0427(3) 0.1079(19) Uani 1 1 d . . .
C22 C 0.1890(5) 0.6484(3) 0.0506(2) 0.0957(16) Uani 1 1 d . . .
H22A H 0.1983 0.6553 0.0145 0.115 Uiso 1 1 calc R U .
H22B H 0.1215 0.6264 0.0485 0.115 Uiso 1 1 calc R U .
C50 C 0.4270(4) 0.9213(3) 0.2889(2) 0.0933(16) Uani 1 1 d . . .
H50 H 0.3955 0.8666 0.2761 0.112 Uiso 1 1 calc R U .
C30 C 0.3881(4) 0.9613(4) 0.1119(2) 0.0902(15) Uani 1 1 d . . .
H30 H 0.4009 0.9174 0.0796 0.108 Uiso 1 1 calc R U .
C91 C 0.5726(6) 0.1069(4) 0.5432(4) 0.151(4) Uani 1 1 d . . .
H91A H 0.6217 0.1363 0.5747 0.181 Uiso 1 1 calc R U .
H91B H 0.5610 0.0490 0.5441 0.181 Uiso 1 1 calc R U .
C66 C 0.8273(5) 0.3377(3) 0.2284(2) 0.112(2) Uani 1 1 d . . .
H66A H 0.8966 0.3568 0.2379 0.134 Uiso 1 1 calc R U .
H66B H 0.7945 0.3779 0.2127 0.134 Uiso 1 1 calc R U .
C8 C -0.4716(4) 0.7648(4) 0.1051(3) 0.1105(18) Uani 1 1 d . . .
H8A H -0.5200 0.7491 0.1260 0.166 Uiso 1 1 calc R U .
H8B H -0.4927 0.7406 0.0653 0.166 Uiso 1 1 calc R U .
H8C H -0.4646 0.8264 0.1156 0.166 Uiso 1 1 calc R U .
C39 C -0.0498(4) 0.6070(5) 0.4150(3) 0.109(2) Uani 1 1 d . . .
C2 C 0.0956(4) 0.4886(3) 0.1373(3) 0.116(2) Uani 1 1 d . . .
H2C H 0.0497 0.4383 0.1248 0.139 Uiso 1 1 calc R U .
H2D H 0.1398 0.4848 0.1690 0.139 Uiso 1 1 calc R U .
C36 C 0.0166(5) 0.5506(4) 0.3275(3) 0.1086(19) Uani 1 1 d . . .
C48 C 0.6469(5) 1.0335(5) 0.2531(3) 0.144(3) Uani 1 1 d . . .
H48A H 0.6837 1.0850 0.2770 0.216 Uiso 1 1 calc R U .
H48B H 0.6236 1.0406 0.2176 0.216 Uiso 1 1 calc R U .
H48C H 0.6888 0.9860 0.2464 0.216 Uiso 1 1 calc R U .
C25 C 0.3075(5) 1.0148(4) 0.1950(2) 0.0992(17) Uani 1 1 d . . .
H25 H 0.2631 1.0070 0.2191 0.119 Uiso 1 1 calc R U .
C76 C 0.8829(5) 0.0066(3) -0.0596(2) 0.113(2) Uani 1 1 d . . .
H76A H 0.8697 0.0472 -0.0792 0.169 Uiso 1 1 calc R U .
H76B H 0.8526 -0.0488 -0.0821 0.169 Uiso 1 1 calc R U .
H76C H 0.9530 0.0026 -0.0534 0.169 Uiso 1 1 calc R U .
C29 C 0.4351(4) 1.0437(4) 0.1258(3) 0.0995(17) Uani 1 1 d . . .
C47 C 0.5584(5) 1.0157(4) 0.2821(3) 0.1059(18) Uani 1 1 d . . .
C75 C 0.8419(4) 0.0357(3) -0.0046(2) 0.0977(16) Uani 1 1 d . . .
H75A H 0.8632 -0.0013 0.0170 0.117 Uiso 1 1 calc R U .
H75B H 0.7704 0.0293 -0.0114 0.117 Uiso 1 1 calc R U .
C49 C 0.5064(5) 0.9364(4) 0.2651(3) 0.116(2) Uani 1 1 d . . .
H49 H 0.5276 0.8916 0.2359 0.139 Uiso 1 1 calc R U .
C27 C 0.4211(6) 1.1096(4) 0.1717(3) 0.120(2) Uani 1 1 d . . .
C26 C 0.3572(6) 1.0946(4) 0.2079(3) 0.124(2) Uani 1 1 d . . .
H26 H 0.3477 1.1383 0.2411 0.148 Uiso 1 1 calc R U .
C56 C -0.2419(5) 0.9163(4) 0.0828(3) 0.1078(19) Uani 1 1 d . . .
H56 H -0.3031 0.9367 0.0756 0.129 Uiso 1 1 calc R U .
C37 C -0.0046(5) 0.5406(4) 0.3787(3) 0.1107(19) Uani 1 1 d . . .
C18 C 0.2061(5) 0.6652(4) 0.5351(2) 0.128(2) Uani 1 1 d . . .
H18A H 0.1759 0.6112 0.5339 0.192 Uiso 1 1 calc R U .
H18B H 0.1637 0.7105 0.5509 0.192 Uiso 1 1 calc R U .
H18C H 0.2685 0.6758 0.5581 0.192 Uiso 1 1 calc R U .
C28 C 0.4727(7) 1.1995(5) 0.1842(4) 0.187(4) Uani 1 1 d . . .
H28A H 0.5415 1.1938 0.1791 0.280 Uiso 1 1 calc R U .
H28B H 0.4663 1.2341 0.2226 0.280 Uiso 1 1 calc R U .
H28C H 0.4425 1.2266 0.1587 0.280 Uiso 1 1 calc R U .
C38 C 0.0274(7) 0.4645(5) 0.3960(4) 0.071(2) Uani 0.5 1 d . . P
H38A H 0.0748 0.4841 0.4290 0.107 Uiso 0.5 1 calc R U P
H38B H 0.0568 0.4247 0.3656 0.107 Uiso 0.5 1 calc R U P
H38C H -0.0291 0.4365 0.4043 0.107 Uiso 0.5 1 calc R U P
C87 C 0.3407(9) 0.3171(8) 0.7288(4) 0.204(6) Uani 1 1 d . . .
H87A H 0.3769 0.3078 0.7613 0.244 Uiso 1 1 calc R U .
H87B H 0.2868 0.2733 0.7146 0.244 Uiso 1 1 calc R U .
C80 C 0.3158(6) 0.2853(4) 0.3721(2) 0.131(2) Uani 1 1 d . . .
H80A H 0.3296 0.3446 0.3762 0.197 Uiso 1 1 calc R U .
H80B H 0.2629 0.2613 0.3424 0.197 Uiso 1 1 calc R U .
H80C H 0.3739 0.2541 0.3628 0.197 Uiso 1 1 calc R U .
C63 C 0.6261(6) 0.3529(5) 0.0764(3) 0.136(3) Uani 1 1 d . . .
H63A H 0.6619 0.4081 0.0951 0.164 Uiso 1 1 calc R U .
H63B H 0.6277 0.3398 0.0360 0.164 Uiso 1 1 calc R U .
C58 C -0.2846(6) 0.7957(6) -0.0086(3) 0.183(4) Uani 1 1 d . . .
H58A H -0.2574 0.7972 -0.0422 0.275 Uiso 1 1 calc R U .
H58B H -0.3458 0.8237 -0.0057 0.275 Uiso 1 1 calc R U .
H58C H -0.2964 0.7371 -0.0105 0.275 Uiso 1 1 calc R U .
C71 C 1.1346(6) 0.2652(6) 0.1671(4) 0.164(3) Uani 1 1 d D . .
H71A H 1.1404 0.2989 0.1420 0.197 Uiso 1 1 calc R U .
H71B H 1.1782 0.2185 0.1559 0.197 Uiso 1 1 calc R U .
C92 C 0.6150(7) 0.1010(6) 0.4902(4) 0.172(4) Uani 1 1 d . . .
H92A H 0.5648 0.0791 0.4587 0.258 Uiso 1 1 calc R U .
H92B H 0.6681 0.0630 0.4855 0.258 Uiso 1 1 calc R U .
H92C H 0.6397 0.1571 0.4920 0.258 Uiso 1 1 calc R U .
C67 C 0.7844(7) 0.3399(5) 0.2808(3) 0.149(3) Uani 1 1 d . . .
H67A H 0.7998 0.3973 0.3076 0.179 Uiso 1 1 calc R U .
H67B H 0.7132 0.3337 0.2716 0.179 Uiso 1 1 calc R U .
C68 C 0.8081(8) 0.2848(5) 0.3085(3) 0.198(5) Uani 1 1 d . . .
H68A H 0.7492 0.2540 0.3116 0.298 Uiso 1 1 calc R U .
H68B H 0.8397 0.3160 0.3457 0.298 Uiso 1 1 calc R U .
H68C H 0.8523 0.2448 0.2880 0.298 Uiso 1 1 calc R U .
C64 C 0.5350(11) 0.3607(11) 0.0869(7) 0.368(11) Uani 1 1 d . . .
H64A H 0.5120 0.3116 0.0961 0.552 Uiso 1 1 calc R U .
H64B H 0.4950 0.3641 0.0542 0.552 Uiso 1 1 calc R U .
H64C H 0.5303 0.4120 0.1184 0.552 Uiso 1 1 calc R U .
C88 C 0.2978(10) 0.4059(10) 0.7476(5) 0.244(7) Uani 1 1 d . . .
H88A H 0.3501 0.4498 0.7553 0.365 Uiso 1 1 calc R U .
H88B H 0.2663 0.4131 0.7813 0.365 Uiso 1 1 calc R U .
H88C H 0.2503 0.4106 0.7181 0.365 Uiso 1 1 calc R U .
C72 C 1.1729(13) 0.3228(11) 0.2276(4) 0.67(3) Uani 1 1 d D . .
H72A H 1.1316 0.3703 0.2394 1.012 Uiso 1 1 calc R U .
H72B H 1.2395 0.3441 0.2283 1.012 Uiso 1 1 calc R U .
H72C H 1.1715 0.2899 0.2529 1.012 Uiso 1 1 calc R U .
C38B C 0.0676(10) 0.4765(6) 0.2987(5) 0.112(4) Uani 0.5 1 d . . P
H38D H 0.0346 0.4495 0.2612 0.167 Uiso 0.5 1 calc R U P
H38E H 0.0679 0.4365 0.3193 0.167 Uiso 0.5 1 calc R U P
H38F H 0.1344 0.4939 0.2963 0.167 Uiso 0.5 1 calc R U P

loop_
_atom_site_aniso_label
_atom_site_aniso_U_11
_atom_site_aniso_U_22
_atom_site_aniso_U_33
_atom_site_aniso_U_23
_atom_site_aniso_U_13
_atom_site_aniso_U_12
S1 0.0599(7) 0.0501(5) 0.0520(6) 0.0185(4) 0.0006(5) -0.0027(5)
Cl1 0.1040(13) 0.1394(14) 0.188(2) -0.0338(13) -0.0616(13) 0.0014(11)
Cl2 0.1623(16) 0.1311(12) 0.1339(13) 0.0899(11) 0.0477(12) 0.0528(11)
Cl6 0.209(2) 0.1261(13) 0.1082(13) -0.0210(10) 0.0414(14) -0.0310(14)
Cl5 0.172(2) 0.1402(15) 0.202(2) -0.0006(14) 0.0757(18) -0.0675(14)
Cl3 0.174(2) 0.1686(17) 0.192(2) 0.0754(16) 0.0850(17) -0.0118(15)
Cl4 0.174(2) 0.274(3) 0.177(2) 0.155(2) 0.0465(17) 0.048(2)
O10 0.090(2) 0.0735(18) 0.101(2) 0.0441(17) 0.0178(19) 0.0030(17)
O8 0.096(2) 0.0780(19) 0.070(2) 0.0233(16) -0.0173(18) -0.0030(17)
O9 0.066(2) 0.105(2) 0.093(2) 0.0368(19) 0.0037(18) -0.0107(18)
O7 0.112(3) 0.0759(19) 0.070(2) 0.0109(16) 0.0078(19) 0.0059(18)
O5 0.092(2) 0.0735(18) 0.065(2) -0.0043(16) -0.0005(18) -0.0160(17)
O6 0.121(3) 0.0675(18) 0.088(2) 0.0347(17) 0.005(2) 0.0300(19)
O1 0.078(3) 0.070(2) 0.171(4) 0.022(2) -0.005(3) -0.0122(19)
N8 0.077(3) 0.068(2) 0.052(2) 0.0164(17) 0.0113(19) 0.0006(19)
O2 0.077(2) 0.106(2) 0.093(2) 0.0484(19) 0.0097(18) 0.031(2)
N16 0.060(2) 0.077(2) 0.082(3) 0.038(2) -0.017(2) -0.0216(19)
N1 0.069(2) 0.060(2) 0.069(2) 0.0151(18) 0.0072(19) 0.0055(18)
O3 0.113(3) 0.108(2) 0.066(2) 0.0353(19) 0.025(2) 0.016(2)
N5 0.077(3) 0.089(2) 0.072(3) 0.039(2) 0.006(2) 0.031(2)
O4 0.092(3) 0.113(3) 0.091(3) 0.029(2) 0.033(2) -0.010(2)
N3 0.056(2) 0.062(2) 0.098(3) 0.0139(19) -0.004(2) -0.0109(18)
N15 0.082(3) 0.062(2) 0.076(2) 0.0367(19) 0.020(2) 0.0154(19)
N11 0.083(3) 0.066(2) 0.066(2) 0.0097(18) 0.002(2) -0.004(2)
N12 0.085(3) 0.070(2) 0.066(3) 0.0049(19) -0.006(2) -0.012(2)
N14 0.111(3) 0.066(2) 0.065(3) 0.019(2) 0.000(2) 0.028(2)
N13 0.101(3) 0.074(2) 0.061(2) 0.026(2) 0.009(2) 0.016(2)
N7 0.099(3) 0.080(2) 0.060(2) 0.026(2) 0.020(2) 0.012(2)
N2 0.068(3) 0.070(2) 0.142(4) 0.035(2) 0.011(3) -0.003(2)
C14 0.051(3) 0.069(3) 0.065(3) 0.026(2) -0.006(2) 0.000(2)
C43 0.070(3) 0.062(3) 0.060(3) 0.016(2) -0.010(2) -0.001(2)
C4 0.057(3) 0.067(3) 0.068(3) 0.021(2) 0.006(2) -0.009(2)
N6 0.125(4) 0.091(3) 0.064(3) 0.028(2) 0.023(2) 0.019(3)
N9 0.091(3) 0.086(3) 0.079(3) 0.026(2) 0.016(2) -0.011(2)
N4 0.081(3) 0.100(3) 0.072(3) 0.037(2) 0.006(2) 0.014(2)
C81 0.062(3) 0.070(3) 0.073(3) 0.024(2) -0.006(2) -0.013(2)
C13 0.061(3) 0.086(3) 0.068(3) 0.029(3) -0.003(2) 0.002(3)
C53 0.101(4) 0.064(3) 0.059(3) 0.029(2) 0.020(3) 0.013(3)
C20 0.064(3) 0.072(3) 0.083(3) 0.028(2) 0.007(2) 0.015(2)
N10 0.087(3) 0.100(3) 0.090(3) 0.040(3) 0.030(2) -0.003(2)
C15 0.076(3) 0.077(3) 0.081(3) 0.030(3) -0.001(3) 0.011(3)
C44 0.068(3) 0.080(3) 0.074(3) 0.015(3) 0.001(3) -0.004(3)
C3 0.056(3) 0.071(3) 0.104(4) 0.024(3) 0.001(3) -0.020(3)
C23 0.081(4) 0.086(3) 0.074(3) 0.043(3) 0.007(3) 0.012(3)
C19 0.077(3) 0.089(3) 0.074(3) 0.038(3) 0.013(3) 0.004(3)
C61 0.099(4) 0.068(3) 0.090(3) 0.047(2) 0.021(3) 0.022(3)
C6 0.073(4) 0.094(4) 0.076(3) 0.006(3) -0.005(3) -0.012(3)
C77 0.072(3) 0.081(3) 0.073(3) 0.033(2) -0.016(3) -0.019(2)
C7 0.074(3) 0.081(3) 0.073(3) 0.025(3) 0.008(3) -0.002(3)
C54 0.100(4) 0.067(3) 0.063(3) 0.030(2) 0.012(3) 0.002(3)
C41 0.096(4) 0.075(3) 0.052(3) 0.010(2) 0.011(3) -0.005(3)
C85 0.096(4) 0.148(5) 0.082(4) 0.065(4) -0.023(3) -0.057(4)
C73 0.086(4) 0.064(3) 0.097(4) 0.041(3) 0.008(3) 0.006(2)
C34 0.058(3) 0.104(4) 0.084(4) 0.032(3) 0.004(3) -0.023(3)
C24 0.078(3) 0.090(3) 0.066(3) 0.038(3) 0.005(3) 0.008(3)
C51 0.107(4) 0.069(3) 0.071(3) 0.013(2) 0.011(3) 0.015(3)
C10 0.075(3) 0.062(3) 0.077(3) 0.015(2) -0.001(3) -0.014(2)
C17 0.082(4) 0.090(3) 0.069(3) 0.033(3) 0.008(3) 0.004(3)
C89 0.083(4) 0.067(3) 0.124(4) 0.038(3) -0.037(3) -0.013(3)
C33 0.062(3) 0.083(3) 0.081(4) 0.018(3) 0.003(3) -0.013(3)
C42 0.097(4) 0.084(3) 0.063(3) 0.027(2) -0.004(3) -0.011(3)
C52 0.098(4) 0.069(3) 0.062(3) 0.018(2) 0.004(3) -0.003(3)
C65 0.089(4) 0.091(3) 0.088(3) 0.053(3) 0.027(3) 0.016(3)
C78 0.082(4) 0.075(3) 0.073(3) 0.016(2) 0.002(3) -0.009(3)
C45 0.094(4) 0.087(3) 0.086(4) 0.002(3) 0.023(3) -0.016(3)
C60 0.120(5) 0.078(3) 0.071(3) 0.026(3) 0.025(3) 0.009(3)
C31 0.084(4) 0.087(3) 0.080(3) 0.022(3) 0.020(3) 0.003(3)
C16 0.091(4) 0.106(4) 0.064(3) 0.023(3) 0.005(3) 0.006(3)
C1 0.096(4) 0.060(3) 0.122(5) 0.008(3) 0.002(4) 0.009(3)
C69 0.087(4) 0.078(3) 0.086(3) 0.035(3) 0.021(3) 0.002(3)
C9 0.085(4) 0.066(3) 0.092(4) 0.027(3) 0.010(3) -0.003(3)
C12 0.065(3) 0.133(4) 0.082(4) 0.045(3) 0.004(3) 0.008(3)
C82 0.084(4) 0.091(3) 0.092(4) 0.035(3) 0.006(3) 0.005(3)
C11 0.074(4) 0.099(4) 0.101(4) 0.034(3) 0.022(3) 0.033(3)
C79 0.126(5) 0.085(3) 0.072(3) 0.031(3) -0.011(3) -0.018(3)
C40 0.062(3) 0.126(4) 0.096(4) 0.045(4) 0.008(3) -0.012(3)
C74 0.095(4) 0.086(3) 0.085(3) 0.037(3) 0.020(3) 0.028(3)
C21 0.095(4) 0.088(3) 0.066(3) 0.003(3) 0.016(3) 0.012(3)
C55 0.102(4) 0.085(3) 0.091(4) 0.051(3) 0.009(3) 0.006(3)
C5 0.080(4) 0.068(3) 0.083(3) 0.003(2) -0.002(3) -0.007(3)
C32 0.072(4) 0.102(4) 0.107(4) 0.036(3) 0.006(3) 0.001(3)
C86 0.117(5) 0.207(7) 0.128(6) 0.103(5) -0.060(5) -0.073(5)
C70 0.093(5) 0.127(5) 0.135(5) 0.063(4) 0.009(4) 0.017(4)
C90 0.132(6) 0.080(3) 0.156(6) 0.051(4) -0.055(5) -0.034(4)
C46 0.092(4) 0.099(4) 0.106(5) 0.024(3) 0.002(4) -0.014(3)
C84 0.149(6) 0.107(4) 0.133(6) 0.022(4) -0.002(5) 0.036(4)
C59 0.122(5) 0.098(4) 0.062(3) 0.011(3) 0.013(4) -0.024(4)
C35 0.092(4) 0.101(4) 0.087(4) 0.022(3) 0.009(3) -0.023(3)
C83 0.130(5) 0.090(4) 0.106(5) 0.033(3) 0.012(4) 0.032(4)
C62 0.119(5) 0.119(4) 0.116(5) 0.066(4) 0.028(4) 0.049(4)
C57 0.119(6) 0.119(5) 0.078(4) 0.026(4) 0.004(4) -0.035(4)
C22 0.124(5) 0.102(4) 0.061(3) 0.027(3) 0.004(3) 0.015(3)
C50 0.089(4) 0.078(3) 0.099(4) 0.006(3) 0.017(3) 0.007(3)
C30 0.099(4) 0.100(4) 0.082(4) 0.041(3) 0.021(3) 0.020(3)
C91 0.147(7) 0.063(3) 0.216(9) 0.039(5) -0.089(6) -0.004(4)
C66 0.167(6) 0.089(4) 0.085(4) 0.027(3) 0.041(4) 0.023(4)
C8 0.090(4) 0.119(4) 0.125(5) 0.046(4) -0.001(4) 0.015(4)
C39 0.076(4) 0.162(6) 0.114(5) 0.087(5) -0.004(4) -0.026(4)
C2 0.079(4) 0.077(3) 0.204(7) 0.066(4) 0.013(4) -0.006(3)
C36 0.114(5) 0.086(4) 0.114(5) 0.023(4) -0.001(4) -0.021(4)
C48 0.105(5) 0.182(7) 0.142(6) 0.042(5) 0.043(5) 0.001(5)
C25 0.117(5) 0.115(4) 0.077(4) 0.041(3) 0.027(3) 0.012(4)
C76 0.127(5) 0.101(4) 0.099(5) 0.014(3) 0.016(4) 0.027(4)
C29 0.100(4) 0.113(4) 0.105(5) 0.059(4) 0.025(4) 0.000(4)
C47 0.094(5) 0.120(5) 0.102(5) 0.030(4) 0.025(4) 0.013(4)
C75 0.099(4) 0.085(3) 0.103(4) 0.025(3) 0.003(3) 0.008(3)
C49 0.111(5) 0.113(5) 0.108(5) 0.009(4) 0.032(4) 0.021(4)
C27 0.126(6) 0.113(5) 0.116(6) 0.032(4) 0.012(5) -0.016(4)
C26 0.161(7) 0.099(4) 0.111(5) 0.036(4) 0.023(5) -0.021(4)
C56 0.101(5) 0.124(5) 0.120(5) 0.076(4) -0.005(4) -0.019(4)
C37 0.083(4) 0.121(5) 0.118(5) 0.030(4) -0.004(4) -0.020(4)
C18 0.161(6) 0.154(5) 0.086(4) 0.052(4) 0.036(4) 0.040(5)
C28 0.217(10) 0.136(6) 0.192(8) 0.036(6) 0.036(7) -0.074(6)
C38 0.070(6) 0.062(5) 0.095(7) 0.050(5) -0.012(5) -0.004(4)
C87 0.191(11) 0.337(15) 0.103(7) 0.130(10) -0.043(7) -0.155(11)
C80 0.178(7) 0.135(5) 0.075(4) 0.033(4) 0.005(4) -0.021(5)
C63 0.138(6) 0.172(6) 0.135(5) 0.085(5) 0.046(5) 0.091(5)
C58 0.161(8) 0.254(10) 0.105(6) 0.034(6) -0.026(5) -0.055(7)
C71 0.111(6) 0.214(8) 0.193(9) 0.108(7) 0.000(6) -0.010(6)
C92 0.136(7) 0.164(7) 0.206(10) 0.055(7) -0.013(7) 0.001(6)
C67 0.207(9) 0.140(6) 0.101(5) 0.030(4) 0.054(5) 0.029(6)
C68 0.339(14) 0.165(7) 0.124(6) 0.066(6) 0.103(8) 0.078(8)
C64 0.333(18) 0.52(2) 0.46(2) 0.38(2) 0.249(17) 0.329(18)
C88 0.207(13) 0.42(2) 0.102(7) 0.103(12) -0.004(7) -0.118(15)
C72 0.269(19) 1.49(9) 0.46(3) 0.69(5) -0.20(2) -0.40(4)
C38B 0.150(12) 0.071(6) 0.095(8) 0.014(6) -0.017(8) -0.031(7)

loop_
_atom_type_symbol
_atom_type_description
_atom_type_scat_dispersion_real
_atom_type_scat_dispersion_imag
_atom_type_scat_source
C C 0.0033 0.0016 'International Tables Vol C Tables 4.2.6.8 and 6.1.1.4'
H H 0.0000 0.0000 'International Tables Vol C Tables 4.2.6.8 and 6.1.1.4'
N N 0.0061 0.0033 'International Tables Vol C Tables 4.2.6.8 and 6.1.1.4'
O O 0.0106 0.0060 'International Tables Vol C Tables 4.2.6.8 and 6.1.1.4'
F F 0.0171 0.0103 'International Tables Vol C Tables 4.2.6.8 and 6.1.1.4'
S S 0.1246 0.1234 'International Tables Vol C Tables 4.2.6.8 and 6.1.1.4'
Cl Cl 0.1484 0.1585 'International Tables Vol C Tables 4.2.6.8 and 6.1.1.4'

loop_
_geom_angle_atom_site_label_1
_geom_angle_atom_site_label_2
_geom_angle_atom_site_label_3
_geom_angle
O9 S1 O8 110.6(2)
O9 S1 O10 109.36(18)
O8 S1 O10 109.72(19)
O9 S1 O7 109.3(2)
O8 S1 O7 108.34(18)
O10 S1 O7 109.42(19)
C51 N8 C41 112.8(4)
C51 N8 C31 112.5(4)
C41 N8 C31 112.6(4)
C89 N16 C81 106.6(3)
C89 N16 C77 112.0(4)
C81 N16 C77 111.3(3)
C89 N16 C85 111.4(4)
C81 N16 C85 110.4(4)
C77 N16 C85 105.3(3)
C21 N1 C1 111.0(4)
C21 N1 C11 112.3(4)
C1 N1 C11 111.6(4)
C13 N5 C14 128.0(3)
C3 N3 C4 128.0(4)
C73 N15 C69 110.7(3)
C73 N15 C61 110.4(3)
C69 N15 C61 107.5(3)
C73 N15 C65 107.4(3)
C69 N15 C65 109.7(4)
C61 N15 C65 111.1(3)
C43 N11 C42 121.2(4)
C43 N12 C44 128.5(4)
C53 N14 C54 128.1(4)
C53 N13 C52 121.6(4)
C23 N7 C24 126.9(4)
C3 N2 C2 122.0(4)
C20 C14 C15 116.8(4)
C20 C14 N5 124.5(4)
C15 C14 N5 118.6(4)
O5 C43 N11 122.5(5)
O5 C43 N12 124.2(5)
N11 C43 N12 113.3(4)
C5 C4 C10 118.0(4)
C5 C4 N3 124.3(4)
C10 C4 N3 117.7(4)
C23 N6 C22 123.9(4)
C33 N9 C32 121.2(4)
C13 N4 C12 121.7(4)
C82 C81 N16 117.4(4)
O2 C13 N4 123.8(5)
O2 C13 N5 123.1(4)
N4 C13 N5 113.0(4)
O6 C53 N13 122.9(4)
O6 C53 N14 123.4(4)
N13 C53 N14 113.6(4)
C19 C20 C14 120.2(4)
C33 N10 C34 127.9(4)
C16 C15 C14 121.4(4)
C50 C44 N12 118.7(5)
C50 C44 C45 117.6(5)
N12 C44 C45 123.7(5)
O1 C3 N2 122.2(5)
O1 C3 N3 124.7(5)
N2 C3 N3 113.1(4)
O3 C23 N6 121.1(5)
O3 C23 N7 125.0(5)
N6 C23 N7 113.8(4)
C17 C19 C20 123.8(4)
C17 C19 Cl2 118.6(4)
C20 C19 Cl2 117.6(4)
C62 C61 N15 115.7(4)
C7 C6 C5 123.3(5)
C7 C6 Cl1 118.7(4)
C5 C6 Cl1 118.0(4)
N16 C77 C78 116.6(4)
C9 C7 C6 115.4(5)
C9 C7 C8 121.2(5)
C6 C7 C8 123.4(5)
C55 C54 C60 118.4(5)
C55 C54 N14 123.8(4)
C60 C54 N14 117.6(5)
N8 C41 C42 113.0(4)
N16 C85 C86 116.4(5)
N15 C73 C74 117.0(4)
N10 C34 C40 123.8(5)
N10 C34 C35 118.3(5)
C40 C34 C35 117.8(5)
C25 C24 N7 118.0(5)
C25 C24 C30 117.0(5)
N7 C24 C30 124.9(5)
N8 C51 C52 113.2(4)
C4 C10 C9 120.4(4)
C19 C17 C16 116.2(4)
C19 C17 C18 124.5(5)
C16 C17 C18 119.3(5)
N16 C89 C90 117.7(4)
O4 C33 N10 124.7(5)
O4 C33 N9 123.9(5)
N10 C33 N9 111.4(5)
N11 C42 C41 112.9(4)
N13 C52 C51 112.9(4)
C66 C65 N15 116.5(4)
C79 C78 C77 109.9(4)
C46 C45 C44 119.3(5)
C59 C60 C54 121.6(6)
N8 C31 C32 112.5(4)
C17 C16 C15 121.5(5)
N1 C1 C2 112.2(5)
C70 C69 N15 115.7(4)
C7 C9 C10 122.8(4)
N4 C12 C11 112.5(4)
C81 C82 C83 111.3(4)
N1 C11 C12 112.1(4)
C80 C79 C78 113.8(5)
C34 C40 C39 118.0(6)
C73 C74 C75 110.6(4)
N1 C21 C22 112.0(4)
C54 C55 C56 117.9(5)
C4 C5 C6 120.0(4)
N9 C32 C31 113.1(4)
C87 C86 C85 111.0(6)
C69 C70 C71 113.0(5)
C89 C90 C91 110.7(5)
C45 C46 C47 124.3(6)
C45 C46 Cl5 116.8(5)
C47 C46 Cl5 118.7(5)
C60 C59 C57 123.1(6)
C60 C59 Cl6 117.5(6)
C57 C59 Cl6 119.4(5)
C36 C35 C34 123.1(6)
C84 C83 C82 116.4(5)
C61 C62 C63 112.5(5)
C59 C57 C56 116.6(6)
C59 C57 C58 125.0(7)
C56 C57 C58 118.3(8)
N6 C22 C21 112.4(4)
C49 C50 C44 121.7(5)
C24 C30 C29 118.8(5)
C92 C91 C90 116.8(6)
C67 C66 C65 113.7(5)
C37 C39 C40 124.0(6)
C37 C39 Cl4 120.6(6)
C40 C39 Cl4 115.4(6)
N2 C2 C1 111.5(4)
C35 C36 C37 120.4(6)
C35 C36 C38B 133.0(8)
C37 C36 C38B 106.5(7)
C24 C25 C26 122.3(6)
C27 C29 C30 124.0(6)
C27 C29 Cl3 120.2(5)
C30 C29 Cl3 115.8(5)
C49 C47 C46 114.0(6)
C49 C47 C48 122.6(6)
C46 C47 C48 123.4(6)
C76 C75 C74 113.8(5)
C50 C49 C47 122.8(6)
C29 C27 C26 117.4(6)
C29 C27 C28 121.8(7)
C26 C27 C28 120.8(7)
C25 C26 C27 120.5(6)
C57 C56 C55 122.4(6)
C39 C37 C36 116.7(6)
C39 C37 C38 121.0(7)
C36 C37 C38 122.2(7)
C86 C87 C88 112.8(8)
C64 C63 C62 116.5(8)
C70 C71 C72 117.5(9)
C68 C67 C66 122.1(7)

loop_
_geom_bond_atom_site_label_1
_geom_bond_atom_site_label_2
_geom_bond_distance
S1 O9 1.460(3)
S1 O8 1.460(3)
S1 O10 1.469(3)
S1 O7 1.482(3)
Cl1 C6 1.726(5)
Cl2 C19 1.725(5)
Cl6 C59 1.741(6)
Cl5 C46 1.766(6)
Cl3 C29 1.745(6)
Cl4 C39 1.700(6)
O5 C43 1.215(5)
O6 C53 1.234(5)
O1 C3 1.220(5)
N8 C51 1.462(5)
N8 C41 1.466(5)
N8 C31 1.473(6)
O2 C13 1.219(5)
N16 C89 1.493(6)
N16 C81 1.519(5)
N16 C77 1.512(5)
N16 C85 1.522(6)
N1 C21 1.456(6)
N1 C1 1.459(6)
N1 C11 1.473(6)
O3 C23 1.234(5)
N5 C13 1.378(6)
N5 C14 1.400(5)
O4 C33 1.227(6)
N3 C3 1.353(6)
N3 C4 1.406(5)
N15 C73 1.507(5)
N15 C69 1.515(6)
N15 C61 1.536(5)
N15 C65 1.535(5)
N11 C43 1.352(6)
N11 C42 1.456(6)
N12 C43 1.379(6)
N12 C44 1.383(6)
N14 C53 1.362(5)
N14 C54 1.399(6)
N13 C53 1.352(6)
N13 C52 1.433(5)
N7 C23 1.367(6)
N7 C24 1.389(6)
N2 C3 1.354(6)
N2 C2 1.472(6)
C14 C20 1.387(5)
C14 C15 1.395(6)
C4 C5 1.372(6)
C4 C10 1.375(6)
N6 C23 1.353(6)
N6 C22 1.452(6)
N9 C33 1.368(6)
N9 C32 1.444(6)
N4 C13 1.357(5)
N4 C12 1.445(6)
C81 C82 1.503(6)
C20 C19 1.379(6)
N10 C33 1.355(6)
N10 C34 1.403(6)
C15 C16 1.384(6)
C44 C50 1.386(7)
C44 C45 1.375(6)
C19 C17 1.360(6)
C61 C62 1.494(7)
C6 C7 1.386(6)
C6 C5 1.373(7)
C77 C78 1.530(6)
C7 C9 1.354(6)
C7 C8 1.524(7)
C54 C55 1.385(7)
C54 C60 1.403(6)
C41 C42 1.492(6)
C85 C86 1.537(7)
C73 C74 1.506(6)
C34 C40 1.402(7)
C34 C35 1.396(7)
C24 C25 1.382(7)
C24 C30 1.403(7)
C51 C52 1.505(7)
C10 C9 1.390(6)
C17 C16 1.388(6)
C17 C18 1.510(6)
C89 C90 1.532(6)
C65 C66 1.522(7)
C78 C79 1.510(6)
C45 C46 1.360(8)
C60 C59 1.348(7)
C31 C32 1.497(7)
C1 C2 1.505(8)
C69 C70 1.493(7)
C12 C11 1.507(7)
C82 C83 1.527(7)
C79 C80 1.502(7)
C40 C39 1.418(8)
C74 C75 1.525(7)
C21 C22 1.508(6)
C55 C56 1.416(7)
C86 C87 1.547(12)
C70 C71 1.516(9)
C90 C91 1.548(10)
C46 C47 1.392(8)
C84 C83 1.493(8)
C59 C57 1.347(8)
C35 C36 1.374(7)
C62 C63 1.492(7)
C57 C56 1.407(8)
C57 C58 1.510(9)
C50 C49 1.339(8)
C30 C29 1.406(7)
C91 C92 1.476(11)
C66 C67 1.481(8)
C39 C37 1.379(9)
C36 C37 1.404(8)
C36 C38B 1.437(13)
C48 C47 1.536(8)
C25 C26 1.387(8)
C76 C75 1.478(7)
C29 C27 1.336(8)
C47 C49 1.386(8)
C27 C26 1.389(9)
C27 C28 1.544(8)
C37 C38 1.513(9)
C87 C88 1.534(15)
C63 C64 1.294(12)
C71 C72 1.5388(10)
C67 C68 1.338(9)
